data_1512899
loop_
_publ_author_name
'Mark B. Bushuev'
'Yuri V. Gatilov'
'Elena B. Nikolaenkova'
'Vladimir G. Vasiliev'
'Viktor P. Krivopalov'

_publ_section_title
;
 Mono-, di-, tetra- and heptanuclear copper(II) complexes with
 4-(3,5-di-R-1H-pyrazol-1-yl)-6-methyl-2-(pyridin-2-yl)pyrimidines (R = H,
 Me): Syntheses, crystal structures and electrospray ionization mass
 spectrometry
;
_journal_name_full
;
Inorganica Chimica Acta
;
_journal_page_first 95
_journal_page_last 103
_journal_paper_doi 10.1016/j.ica.2012.10.018
_journal_volume 395
_journal_year 2013
_chemical_formula_moiety 'C30 H30 Cl8 Cu4 N10'
_chemical_formula_sum 'C30 H30 Cl8 Cu4 N10'
_chemical_formula_weight 1068.40
_chemical_name_systematic
; 
 octachloridobis(4-(3,5-dimethyl-1H-pyrazol-1-yl)-2-(pyridin-2-yl)-6-
methylpyrimidine)tetracopper 
;
_space_group_IT_number 15
_symmetry_cell_setting monoclinic
_symmetry_space_group_name_Hall '-C 2yc'
_symmetry_space_group_name_H-M 'C 1 2/c 1'
_atom_sites_solution_hydrogens geom
_atom_sites_solution_primary direct
_atom_sites_solution_secondary difmap
_cell_angle_alpha 90.00
_cell_angle_beta 112.518(2)
_cell_angle_gamma 90.00
_cell_formula_units_Z 4
_cell_length_a 20.1333(6)
_cell_length_b 11.6425(6)
_cell_length_c 17.1806(6)
_cell_measurement_reflns_used 9934
_cell_measurement_temperature 296(2)
_cell_measurement_theta_max 29.98
_cell_measurement_theta_min 2.19
_cell_volume 3720.1(3)
_computing_cell_refinement 'Bruker SAINT'
_computing_data_collection 'Bruker APEX2'
_computing_data_reduction 'Bruker SAINT'
_computing_structure_refinement 'SHELXL-97 (Sheldrick, 2008)'
_computing_structure_solution 'SHELXS-97 (Sheldrick, 2008)'
_diffrn_ambient_temperature 296(2)
_diffrn_measured_fraction_theta_full 1.000
_diffrn_measured_fraction_theta_max 1.000
_diffrn_measurement_device_type 'Bruker APEX-II CCD'
_diffrn_measurement_method '\f and \w scans'
_diffrn_radiation_monochromator graphite
_diffrn_radiation_source 'fine-focus sealed tube'
_diffrn_radiation_type MoK\a
_diffrn_radiation_wavelength 0.71073
_diffrn_reflns_av_R_equivalents 0.0573
_diffrn_reflns_av_sigmaI/netI 0.0335
_diffrn_reflns_limit_h_max 28
_diffrn_reflns_limit_h_min -27
_diffrn_reflns_limit_k_max 14
_diffrn_reflns_limit_k_min -16
_diffrn_reflns_limit_l_max 24
_diffrn_reflns_limit_l_min -24
_diffrn_reflns_number 38430
_diffrn_reflns_theta_full 25.00
_diffrn_reflns_theta_max 30.01
_diffrn_reflns_theta_min 2.06
_exptl_absorpt_coefficient_mu 2.871
_exptl_absorpt_correction_T_max 0.7460
_exptl_absorpt_correction_T_min 0.5402
_exptl_absorpt_correction_type multi-scan
_exptl_absorpt_process_details SADABS-2008/1
_exptl_crystal_colour green
_exptl_crystal_density_diffrn 1.908
_exptl_crystal_density_method 'not measured'
_exptl_crystal_description prism
_exptl_crystal_F_000 2128
_exptl_crystal_size_max 0.27
_exptl_crystal_size_mid 0.10
_exptl_crystal_size_min 0.05
_refine_diff_density_max 0.488
_refine_diff_density_min -0.404
_refine_diff_density_rms 0.080
_refine_ls_extinction_method none
_refine_ls_goodness_of_fit_ref 1.045
_refine_ls_hydrogen_treatment constr
_refine_ls_matrix_type full
_refine_ls_number_parameters 237
_refine_ls_number_reflns 5432
_refine_ls_number_restraints 0
_refine_ls_restrained_S_all 1.045
_refine_ls_R_factor_all 0.0468
_refine_ls_R_factor_gt 0.0303
_refine_ls_shift/su_max 0.002
_refine_ls_shift/su_mean 0.000
_refine_ls_structure_factor_coef Fsqd
_refine_ls_weighting_details 'calc w=1/[\s^2^(Fo^2^)+(0.0280P)^2^+5.8522P] where P=(Fo^2^+2Fc^2^)/3'
_refine_ls_weighting_scheme calc
_refine_ls_wR_factor_gt 0.0718
_refine_ls_wR_factor_ref 0.0785
_reflns_number_gt 4214
_reflns_number_total 5432
_reflns_threshold_expression >2sigma(I)
_cod_data_source_file ICA-2013-395-95-103-6.cif
_cod_data_source_block 6_k148
_cod_original_sg_symbol_H-M 'C2/c  '
_cod_database_code 1512899

loop_
_symmetry_equiv_pos_as_xyz
'x, y, z'
'-x, y, -z+1/2'
'x+1/2, y+1/2, z'
'-x+1/2, y+1/2, -z+1/2'
'-x, -y, -z'
'x, -y, z-1/2'
'-x+1/2, -y+1/2, -z'
'x+1/2, -y+1/2, z-1/2'

loop_
_atom_site_label
_atom_site_type_symbol
_atom_site_fract_x
_atom_site_fract_y
_atom_site_fract_z
_atom_site_U_iso_or_equiv
_atom_site_adp_type
_atom_site_occupancy
_atom_site_symmetry_multiplicity
_atom_site_calc_flag
_atom_site_refinement_flags
Cu1 Cu 0.159411(16) 0.18669(2) 0.494350(15) 0.02704(8) Uani 1 1 d .
Cl1 Cl 0.02845(3) 0.19081(5) 0.50437(4) 0.03468(13) Uani 1 1 d .
C1 C 0.17578(11) -0.05300(17) 0.52985(13) 0.0240(4) Uani 1 1 d .
N1 N 0.17310(11) -0.16585(15) 0.51989(12) 0.0288(4) Uani 1 1 d .
Cu2 Cu 0.033489(16) 0.37219(2) 0.550770(17) 0.03021(8) Uani 1 1 d .
Cl2 Cl 0.18967(4) 0.36853(5) 0.52838(4) 0.04037(16) Uani 1 1 d .
N2 N 0.15271(10) 0.02402(14) 0.46772(11) 0.0241(4) Uani 1 1 d .
C2 C 0.12769(11) -0.01203(17) 0.38806(13) 0.0239(4) Uani 1 1 d .
Cl3 Cl 0.04932(4) 0.56565(5) 0.57784(4) 0.04573(18) Uani 1 1 d .
N3 N 0.20556(10) 0.11777(15) 0.61231(11) 0.0258(4) Uani 1 1 d .
C3 C 0.12280(12) -0.12863(18) 0.37068(14) 0.0281(5) Uani 1 1 d .
H3 H 0.1055 -0.1560 0.3156 0.034 Uiso 1 1 calc R
Cl4 Cl 0.07832(4) 0.32679(6) 0.68661(4) 0.04729(18) Uani 1 1 d .
N4 N 0.10896(10) 0.07985(15) 0.33131(11) 0.0256(4) Uani 1 1 d .
C4 C 0.14492(12) -0.20308(18) 0.43940(14) 0.0279(4) Uani 1 1 d .
N5 N 0.11783(10) 0.18909(14) 0.36651(11) 0.0254(4) Uani 1 1 d .
C5 C 0.13825(15) -0.32998(19) 0.42547(17) 0.0380(6) Uani 1 1 d .
H5A H 0.1555 -0.3687 0.4789 0.057 Uiso 1 1 calc R
H5B H 0.1663 -0.3532 0.3938 0.057 Uiso 1 1 calc R
H5C H 0.0887 -0.3495 0.3947 0.057 Uiso 1 1 calc R
C6 C 0.20741(12) 0.00136(18) 0.61416(13) 0.0249(4) Uani 1 1 d .
C7 C 0.23746(14) -0.0593(2) 0.68813(14) 0.0349(5) Uani 1 1 d .
H7 H 0.2383 -0.1392 0.6876 0.042 Uiso 1 1 calc R
C8 C 0.26639(15) 0.0003(2) 0.76350(14) 0.0384(6) Uani 1 1 d .
H8 H 0.2873 -0.0390 0.8142 0.046 Uiso 1 1 calc R
C9 C 0.26376(15) 0.1180(2) 0.76218(14) 0.0370(6) Uani 1 1 d .
H9 H 0.2823 0.1596 0.8121 0.044 Uiso 1 1 calc R
C10 C 0.23308(13) 0.17424(19) 0.68530(14) 0.0314(5) Uani 1 1 d .
H10 H 0.2317 0.2541 0.6847 0.038 Uiso 1 1 calc R
C11 C 0.09675(12) 0.26151(18) 0.30237(13) 0.0259(4) Uani 1 1 d .
C12 C 0.07466(13) 0.19995(19) 0.22554(13) 0.0293(5) Uani 1 1 d .
H12 H 0.0580 0.2316 0.1718 0.035 Uiso 1 1 calc R
C13 C 0.08218(12) 0.08627(19) 0.24464(13) 0.0261(4) Uani 1 1 d .
C14 C 0.09546(14) 0.38784(19) 0.31500(15) 0.0340(5) Uani 1 1 d .
H14C H 0.0587 0.4062 0.3358 0.073(11) Uiso 1 1 calc R
H14B H 0.0855 0.4264 0.2623 0.088 Uiso 1 1 calc R
H14A H 0.1413 0.4124 0.3551 0.088 Uiso 1 1 calc R
C15 C 0.06457(14) -0.0143(2) 0.18700(14) 0.0343(5) Uani 1 1 d .
H15C H 0.0214 -0.0501 0.1864 0.058(9) Uiso 1 1 calc R
H15B H 0.1034 -0.0685 0.2062 0.069 Uiso 1 1 calc R
H15A H 0.0574 0.0107 0.1311 0.069 Uiso 1 1 calc R

loop_
_atom_site_aniso_label
_atom_site_aniso_U_11
_atom_site_aniso_U_22
_atom_site_aniso_U_33
_atom_site_aniso_U_23
_atom_site_aniso_U_13
_atom_site_aniso_U_12
Cu1 0.04094(17) 0.01716(12) 0.01743(12) -0.00005(9) 0.00495(11) 0.00128(11)
Cl1 0.0434(3) 0.0251(2) 0.0304(3) -0.0020(2) 0.0084(2) 0.0038(2)
C1 0.0260(11) 0.0218(9) 0.0222(10) 0.0045(8) 0.0070(8) 0.0026(8)
N1 0.0359(11) 0.0196(8) 0.0287(9) 0.0017(7) 0.0100(8) 0.0004(7)
Cu2 0.04189(18) 0.02323(13) 0.02097(13) 0.00064(10) 0.00699(12) 0.00418(12)
Cl2 0.0676(4) 0.0205(2) 0.0267(3) -0.0030(2) 0.0110(3) -0.0057(3)
N2 0.0306(10) 0.0185(8) 0.0197(8) 0.0011(6) 0.0058(7) 0.0021(7)
C2 0.0268(11) 0.0219(9) 0.0212(9) 0.0001(8) 0.0072(8) 0.0009(8)
Cl3 0.0671(5) 0.0255(3) 0.0257(3) -0.0019(2) -0.0033(3) 0.0072(3)
N3 0.0317(10) 0.0215(8) 0.0201(8) 0.0009(7) 0.0054(7) 0.0033(7)
C3 0.0340(12) 0.0223(10) 0.0238(10) -0.0032(8) 0.0065(9) 0.0011(9)
Cl4 0.0737(5) 0.0362(3) 0.0232(3) 0.0045(2) 0.0088(3) 0.0016(3)
N4 0.0358(10) 0.0196(8) 0.0180(8) -0.0017(6) 0.0066(7) 0.0006(7)
C4 0.0301(12) 0.0198(9) 0.0324(11) -0.0004(8) 0.0105(9) 0.0010(8)
N5 0.0343(10) 0.0188(8) 0.0204(8) -0.0013(6) 0.0075(7) 0.0003(7)
C5 0.0513(16) 0.0192(10) 0.0410(13) -0.0022(9) 0.0148(12) -0.0020(10)
C6 0.0314(11) 0.0213(9) 0.0209(9) 0.0025(8) 0.0087(9) 0.0015(8)
C7 0.0507(15) 0.0237(11) 0.0252(11) 0.0062(9) 0.0090(10) 0.0039(10)
C8 0.0515(16) 0.0344(12) 0.0212(11) 0.0069(9) 0.0049(10) 0.0055(11)
C9 0.0485(15) 0.0348(13) 0.0187(10) -0.0019(9) 0.0028(10) 0.0032(11)
C10 0.0413(14) 0.0242(10) 0.0225(10) -0.0028(8) 0.0053(9) 0.0024(9)
C11 0.0289(11) 0.0235(10) 0.0231(9) 0.0036(8) 0.0077(8) 0.0007(8)
C12 0.0377(13) 0.0288(11) 0.0195(9) 0.0033(8) 0.0088(9) 0.0014(9)
C13 0.0287(11) 0.0295(11) 0.0185(9) -0.0013(8) 0.0072(8) 0.0019(9)
C14 0.0452(15) 0.0232(10) 0.0284(11) 0.0044(9) 0.0083(11) 0.0026(10)
C15 0.0427(14) 0.0337(12) 0.0241(11) -0.0064(9) 0.0099(10) -0.0007(10)

loop_
_atom_type_symbol
_atom_type_description
_atom_type_scat_dispersion_real
_atom_type_scat_dispersion_imag
_atom_type_scat_source
C C 0.0033 0.0016 'International Tables Vol C Tables 4.2.6.8 and 6.1.1.4'
H H 0.0000 0.0000 'International Tables Vol C Tables 4.2.6.8 and 6.1.1.4'
N N 0.0061 0.0033 'International Tables Vol C Tables 4.2.6.8 and 6.1.1.4'
Cl Cl 0.1484 0.1585 'International Tables Vol C Tables 4.2.6.8 and 6.1.1.4'
Cu Cu 0.3201 1.2651 'International Tables Vol C Tables 4.2.6.8 and 6.1.1.4'

loop_
_geom_angle_atom_site_label_1
_geom_angle_atom_site_label_2
_geom_angle_atom_site_label_3
_geom_angle
_geom_angle_site_symmetry_3
N2 Cu1 N5 78.21(7) .
N2 Cu1 N3 79.32(7) .
N5 Cu1 N3 157.18(7) .
N2 Cu1 Cl2 168.68(6) .
N5 Cu1 Cl2 103.29(5) .
N3 Cu1 Cl2 97.97(5) .
N2 Cu1 Cl1 92.91(6) .
N5 Cu1 Cl1 93.47(6) .
N3 Cu1 Cl1 91.60(6) .
Cl2 Cu1 Cl1 98.17(2) .
Cu2 Cl1 Cu1 97.27(2) .
N1 C1 N2 125.41(19) .
N1 C1 C6 122.09(18) .
N2 C1 C6 112.49(18) .
C1 N1 C4 115.58(18) .
Cl4 Cu2 Cl1 95.40(2) .
Cl4 Cu2 Cl3 92.96(2) .
Cl1 Cu2 Cl3 167.88(3) .
Cl4 Cu2 Cl3 158.71(3) 5_566
Cl1 Cu2 Cl3 92.12(2) 5_566
Cl3 Cu2 Cl3 83.12(2) 5_566
C2 N2 C1 119.28(18) .
C2 N2 Cu1 120.96(14) .
C1 N2 Cu1 119.72(14) .
N2 C2 C3 119.86(19) .
N2 C2 N4 111.73(17) .
C3 C2 N4 128.41(19) .
Cu2 Cl3 Cu2 96.88(2) 5_566
C10 N3 C6 118.21(18) .
C10 N3 Cu1 127.33(15) .
C6 N3 Cu1 114.45(14) .
C2 C3 C4 117.0(2) .
C2 C3 H3 121.5 .
C4 C3 H3 121.5 .
C13 N4 N5 110.64(17) .
C13 N4 C2 133.19(18) .
N5 N4 C2 116.17(16) .
N1 C4 C3 122.76(19) .
N1 C4 C5 117.3(2) .
C3 C4 C5 120.0(2) .
C11 N5 N4 105.91(16) .
C11 N5 Cu1 141.16(15) .
N4 N5 Cu1 112.91(12) .
C4 C5 H5A 109.5 .
C4 C5 H5B 109.5 .
H5A C5 H5B 109.5 .
C4 C5 H5C 109.5 .
H5A C5 H5C 109.5 .
H5B C5 H5C 109.5 .
N3 C6 C7 122.2(2) .
N3 C6 C1 113.97(17) .
C7 C6 C1 123.78(19) .
C6 C7 C8 119.0(2) .
C6 C7 H7 120.5 .
C8 C7 H7 120.5 .
C9 C8 C7 119.0(2) .
C9 C8 H8 120.5 .
C7 C8 H8 120.5 .
C8 C9 C10 119.1(2) .
C8 C9 H9 120.4 .
C10 C9 H9 120.4 .
N3 C10 C9 122.3(2) .
N3 C10 H10 118.8 .
C9 C10 H10 118.8 .
N5 C11 C12 109.90(19) .
N5 C11 C14 121.78(19) .
C12 C11 C14 128.28(19) .
C13 C12 C11 107.58(18) .
C13 C12 H12 126.2 .
C11 C12 H12 126.2 .
C12 C13 N4 105.98(18) .
C12 C13 C15 129.1(2) .
N4 C13 C15 124.9(2) .
C11 C14 H14C 109.5 .
C11 C14 H14B 109.5 .
H14C C14 H14B 109.5 .
C11 C14 H14A 109.5 .
H14C C14 H14A 109.5 .
H14B C14 H14A 109.5 .
C13 C15 H15C 109.5 .
C13 C15 H15B 109.5 .
H15C C15 H15B 109.5 .
C13 C15 H15A 109.5 .
H15C C15 H15A 109.5 .
H15B C15 H15A 109.5 .

loop_
_geom_bond_atom_site_label_1
_geom_bond_atom_site_label_2
_geom_bond_distance
_geom_bond_site_symmetry_2
Cu1 N2 1.9409(17) .
Cu1 N5 2.0290(17) .
Cu1 N3 2.0426(17) .
Cu1 Cl2 2.2186(6) .
Cu1 Cl1 2.7078(7) .
Cl1 Cu2 2.2457(6) .
C1 N1 1.323(3) .
C1 N2 1.334(3) .
C1 C6 1.483(3) .
N1 C4 1.349(3) .
Cu2 Cl4 2.2198(6) .
Cu2 Cl3 2.2973(6) .
Cu2 Cl3 2.3160(6) 5_566
N2 C2 1.332(3) .
C2 C3 1.385(3) .
C2 N4 1.398(3) .
Cl3 Cu2 2.3160(6) 5_566
N3 C10 1.334(3) .
N3 C6 1.356(3) .
C3 C4 1.393(3) .
C3 H3 0.9300 .
N4 C13 1.378(3) .
N4 N5 1.390(2) .
C4 C5 1.495(3) .
N5 C11 1.322(3) .
C5 H5A 0.9600 .
C5 H5B 0.9600 .
C5 H5C 0.9600 .
C6 C7 1.375(3) .
C7 C8 1.385(3) .
C7 H7 0.9300 .
C8 C9 1.371(3) .
C8 H8 0.9300 .
C9 C10 1.389(3) .
C9 H9 0.9300 .
C10 H10 0.9300 .
C11 C12 1.416(3) .
C11 C14 1.488(3) .
C12 C13 1.358(3) .
C12 H12 0.9300 .
C13 C15 1.486(3) .
C14 H14C 0.9600 .
C14 H14B 0.9600 .
C14 H14A 0.9600 .
C15 H15C 0.9600 .
C15 H15B 0.9600 .
C15 H15A 0.9600 .
